data_7233926
loop_
_publ_author_name
'Benjamin D. Lindner'
'Fabian Paulus'
'Anthony L. Appleton'
'Manuel Schaffroth'
'Jens U. Engelhart'
'Korwin M. Schelkle'
'Olena Tverskoy'
'Frank Rominger'
'Manuel Hamburger'
'Uwe H. F. Bunz'

_publ_section_title
;
 Electron-transporting phenazinothiadiazoles with engineered
 microstructure
;
_journal_name_full 'Journal of Materials Chemistry C'
_journal_page_first 9609
_journal_page_last 9612
_journal_paper_doi 10.1039/C4TC01992J
_journal_volume 2
_journal_year 2014
_chemical_formula_moiety '[C46 H59 Cr N5]+, (C32 H12 B F24)-, 2 (C4 H8 O)'
_chemical_formula_sum 'C86 H87 B Cr F24 N5 O2'
_chemical_formula_weight 1741.42
_space_group_IT_number 2
_space_group_name_Hall '-P 1'
_space_group_name_H-M_alt 'P -1'
_symmetry_cell_setting triclinic
_symmetry_space_group_name_H-M 'P -1'
_atom_sites_solution_hydrogens geom
_atom_sites_solution_primary direct
_atom_sites_solution_secondary difmap
_cell_angle_alpha 106.273(4)
_cell_angle_beta 100.944(4)
_cell_angle_gamma 96.639(4)
_cell_formula_units_Z 2
_cell_length_a 13.6274(4)
_cell_length_b 18.3852(6)
_cell_length_c 18.7086(6)
_cell_measurement_temperature 100(2)
_cell_volume 4346.2(3)
_computing_cell_refinement 'Bruker AXS Collect Software'
_computing_data_collection 'Bruker AXS Collect Software'
_computing_data_reduction 'Bruker AXS Collect Software'
_computing_structure_refinement 'SHELXL-97 (Sheldrick, 1997)'
_computing_structure_solution 'SHELXS-97 (Sheldrick, 1990)'
_diffrn_ambient_temperature 100(2)
_diffrn_measured_fraction_theta_full 0.997
_diffrn_measured_fraction_theta_max 0.997
_diffrn_measurement_device_type 'Bruker-Nonius KappaCCD'
_diffrn_measurement_method '1479 images at 0.5 deg. stepwise rotation in omega and phi, 45 sec./frame'
_diffrn_radiation_monochromator graphite
_diffrn_radiation_source 'rotating anode, 50 kV, 80 mA'
_diffrn_radiation_type MoK\a
_diffrn_radiation_wavelength 0.71073
_diffrn_reflns_av_R_equivalents 0.0470
_diffrn_reflns_av_sigmaI/netI 0.0469
_diffrn_reflns_limit_h_max 16
_diffrn_reflns_limit_h_min -16
_diffrn_reflns_limit_k_max 21
_diffrn_reflns_limit_k_min -21
_diffrn_reflns_limit_l_max 22
_diffrn_reflns_limit_l_min -22
_diffrn_reflns_number 56381
_diffrn_reflns_theta_full 25.00
_diffrn_reflns_theta_max 25.00
_diffrn_reflns_theta_min 2.92
_exptl_absorpt_coefficient_mu 0.231
_exptl_absorpt_correction_T_max 0.8194
_exptl_absorpt_correction_T_min 0.5245
_exptl_absorpt_correction_type multi-scan
_exptl_crystal_colour black
_exptl_crystal_density_diffrn 1.331
_exptl_crystal_density_method 'not measured'
_exptl_crystal_description 'opaque parallelepiped'
_exptl_crystal_F_000 1798
_exptl_crystal_size_max 0.23
_exptl_crystal_size_mid 0.10
_exptl_crystal_size_min 0.07
_refine_diff_density_max 0.759
_refine_diff_density_min -0.532
_refine_diff_density_rms 0.061
_refine_ls_extinction_method none
_refine_ls_goodness_of_fit_ref 1.015
_refine_ls_hydrogen_treatment constr
_refine_ls_matrix_type full
_refine_ls_number_parameters 1148
_refine_ls_number_reflns 15282
_refine_ls_number_restraints 75
_refine_ls_restrained_S_all 1.015
_refine_ls_R_factor_all 0.0983
_refine_ls_R_factor_gt 0.0713
_refine_ls_shift/su_max 0.002
_refine_ls_shift/su_mean 0.000
_refine_ls_structure_factor_coef Fsqd
_refine_ls_weighting_details 'calc w=1/[\s^2^(Fo^2^)+(0.0908P)^2^+6.6357P] where P=(Fo^2^+2Fc^2^)/3'
_refine_ls_weighting_scheme calc
_refine_ls_wR_factor_gt 0.1783
_refine_ls_wR_factor_ref 0.2012
_reflns_number_gt 11269
_reflns_number_total 15282
_reflns_threshold_expression >2sigma(I)
_cod_data_source_file 1000001.cif
_cod_data_source_block PCOD1000001
_cod_depositor_comments
;
The following automatic conversions were performed:

data item '_exptl_absorpt_correction_type' value 'Multi-Scan' was
changed to 'multi-scan' in accordance with the built-in table derived
from the CIF Core dictionary named 'cif_core.dic' version 2.4.5 last
updated on 2014-11-21.

Automatic conversion script
Id: cif_fix_values 6909 2019-04-08 15:41:33Z antanas 
;
_cod_original_cell_volume 4346.2(2)
_cod_original_sg_symbol_H-M P-1
_cod_database_code 7233926

loop_
_symmetry_equiv_pos_as_xyz
'x, y, z'
'-x, -y, -z'

loop_
_atom_site_label
_atom_site_type_symbol
_atom_site_fract_x
_atom_site_fract_y
_atom_site_fract_z
_atom_site_U_iso_or_equiv
_atom_site_adp_type
_atom_site_occupancy
_atom_site_symmetry_multiplicity
_atom_site_calc_flag
_atom_site_refinement_flags
_atom_site_disorder_assembly
_atom_site_disorder_group
Cr1 Cr -0.30132(3) -0.23956(2) -0.15224(2) 0.02900(10) Uani 1 1 d . . .
N1 N -0.28321(16) -0.25063(12) -0.04784(12) 0.0341(5) Uani 1 1 d . . .
C2 C -0.3316(2) -0.30867(16) -0.02871(16) 0.0448(7) Uani 1 1 d . . .
H2 H -0.3818 -0.3471 -0.0672 0.054 Uiso 1 1 calc R . .
C3 C -0.3107(3) -0.31398(17) 0.04373(17) 0.0553(8) Uani 1 1 d . . .
H3 H -0.3467 -0.3551 0.0552 0.066 Uiso 1 1 calc R . .
C4 C -0.2364(3) -0.25881(18) 0.10086(17) 0.0562(8) Uani 1 1 d . . .
H4 H -0.2203 -0.2625 0.1513 0.067 Uiso 1 1 calc R . .
C5 C -0.1872(2) -0.19946(17) 0.08349(16) 0.0494(8) Uani 1 1 d . . .
H5 H -0.1362 -0.1614 0.1217 0.059 Uiso 1 1 calc R . .
C6 C -0.2126(2) -0.19520(15) 0.00857(14) 0.0360(6) Uani 1 1 d . . .
C7 C -0.1737(2) -0.13472(15) -0.01633(14) 0.0371(6) Uani 1 1 d . . .
H7 H -0.1256 -0.0915 0.0176 0.044 Uiso 1 1 calc R . .
N8 N -0.20779(15) -0.14109(11) -0.08957(11) 0.0304(5) Uani 1 1 d . . .
C9 C -0.18227(19) -0.07410(14) -0.11253(14) 0.0321(6) Uani 1 1 d . . .
C10 C -0.2483(2) -0.02010(14) -0.10938(14) 0.0351(6) Uani 1 1 d . . .
C11 C -0.2203(2) 0.04484(16) -0.12998(16) 0.0449(7) Uani 1 1 d . . .
H11 H -0.2625 0.0828 -0.1267 0.054 Uiso 1 1 calc R . .
C12 C -0.1320(2) 0.05543(17) -0.15522(18) 0.0512(8) Uani 1 1 d . . .
H12 H -0.1142 0.1002 -0.1692 0.061 Uiso 1 1 calc R . .
C13 C -0.0702(2) 0.00103(16) -0.15995(16) 0.0463(7) Uani 1 1 d . . .
H13 H -0.0102 0.0085 -0.1778 0.056 Uiso 1 1 calc R . .
C14 C -0.0938(2) -0.06477(15) -0.13909(15) 0.0377(7) Uani 1 1 d . . .
C15 C -0.3482(2) -0.03233(15) -0.08536(15) 0.0396(7) Uani 1 1 d . . .
H15 H -0.3702 -0.0891 -0.0977 0.048 Uiso 1 1 calc R . .
C16 C -0.4330(2) -0.00295(18) -0.12838(19) 0.0537(8) Uani 1 1 d . . .
H16A H -0.4205 0.0535 -0.1099 0.081 Uiso 1 1 calc R . .
H16B H -0.4981 -0.0229 -0.1197 0.081 Uiso 1 1 calc R . .
H16C H -0.4351 -0.0205 -0.1833 0.081 Uiso 1 1 calc R . .
C17 C -0.3357(3) 0.0030(3) 0.00012(18) 0.0757(12) Uani 1 1 d . . .
H17A H -0.2836 -0.0182 0.0277 0.114 Uiso 1 1 calc R . .
H17B H -0.4004 -0.0089 0.0137 0.114 Uiso 1 1 calc R . .
H17C H -0.3150 0.0590 0.0143 0.114 Uiso 1 1 calc R . .
C18 C -0.0236(2) -0.12352(16) -0.14405(16) 0.0423(7) Uani 1 1 d . . .
H18 H -0.0628 -0.1723 -0.1426 0.051 Uiso 1 1 calc R . .
C19 C 0.0659(3) -0.0962(2) -0.0745(2) 0.0678(11) Uani 1 1 d . . .
H19A H 0.1029 -0.0464 -0.0722 0.102 Uiso 1 1 calc R . .
H19B H 0.1114 -0.1340 -0.0787 0.102 Uiso 1 1 calc R . .
H19C H 0.0408 -0.0908 -0.0279 0.102 Uiso 1 1 calc R . .
C20 C 0.0124(2) -0.14178(19) -0.2188(2) 0.0611(9) Uani 1 1 d . . .
H20A H -0.0458 -0.1509 -0.2620 0.092 Uiso 1 1 calc R . .
H20B H 0.0435 -0.1879 -0.2250 0.092 Uiso 1 1 calc R . .
H20C H 0.0625 -0.0982 -0.2172 0.092 Uiso 1 1 calc R . .
N21 N -0.27067(15) -0.22583(11) -0.25127(11) 0.0317(5) Uani 1 1 d . . .
C22 C -0.2989(2) -0.17331(15) -0.28460(15) 0.0370(6) Uani 1 1 d . . .
H22 H -0.3336 -0.1356 -0.2595 0.044 Uiso 1 1 calc R . .
C23 C -0.2794(2) -0.17189(17) -0.35402(15) 0.0443(7) Uani 1 1 d . . .
H23 H -0.2999 -0.1336 -0.3757 0.053 Uiso 1 1 calc R . .
C24 C -0.2299(2) -0.22638(18) -0.39153(16) 0.0500(8) Uani 1 1 d . . .
H24 H -0.2173 -0.2268 -0.4399 0.060 Uiso 1 1 calc R . .
C25 C -0.1987(2) -0.28055(17) -0.35802(15) 0.0471(8) Uani 1 1 d . . .
H25 H -0.1634 -0.3181 -0.3825 0.056 Uiso 1 1 calc R . .
C26 C -0.2201(2) -0.27914(15) -0.28770(14) 0.0365(6) Uani 1 1 d . . .
C27 C -0.1937(2) -0.33338(15) -0.24834(14) 0.0370(6) Uani 1 1 d . . .
H27 H -0.1587 -0.3731 -0.2689 0.044 Uiso 1 1 calc R . .
N28 N -0.21953(15) -0.32631(11) -0.18369(11) 0.0324(5) Uani 1 1 d . . .
C29 C -0.2006(2) -0.38612(14) -0.14822(15) 0.0368(6) Uani 1 1 d . . .
C30 C -0.1112(2) -0.37247(16) -0.09102(15) 0.0403(7) Uani 1 1 d . . .
C31 C -0.0955(2) -0.43031(18) -0.05791(18) 0.0563(8) Uani 1 1 d . . .
H31 H -0.0357 -0.4231 -0.0193 0.068 Uiso 1 1 calc R . .
C32 C -0.1648(3) -0.49783(19) -0.0797(2) 0.0654(9) Uani 1 1 d . . .
H32 H -0.1524 -0.5365 -0.0562 0.079 Uiso 1 1 calc R . .
C33 C -0.2518(3) -0.50919(18) -0.1355(2) 0.0619(9) Uani 1 1 d . . .
H33 H -0.2989 -0.5561 -0.1504 0.074 Uiso 1 1 calc R . .
C34 C -0.2722(2) -0.45331(16) -0.17048(17) 0.0473(8) Uani 1 1 d . . .
C35 C -0.0322(2) -0.30016(17) -0.06975(16) 0.0437(7) Uani 1 1 d . . .
H35 H -0.0682 -0.2581 -0.0789 0.052 Uiso 1 1 calc R . .
C36 C 0.0420(2) -0.31228(19) -0.1217(2) 0.0573(9) Uani 1 1 d . . .
H36A H 0.0759 -0.3552 -0.1158 0.086 Uiso 1 1 calc R . .
H36B H 0.0929 -0.2653 -0.1076 0.086 Uiso 1 1 calc R . .
H36C H 0.0049 -0.3242 -0.1750 0.086 Uiso 1 1 calc R . .
C37 C 0.0263(3) -0.2733(2) 0.01476(19) 0.0672(11) Uani 1 1 d . . .
H37A H -0.0220 -0.2720 0.0476 0.101 Uiso 1 1 calc R . .
H37B H 0.0662 -0.2216 0.0273 0.101 Uiso 1 1 calc R . .
H37C H 0.0719 -0.3091 0.0232 0.101 Uiso 1 1 calc R . .
C38 C -0.3684(3) -0.46819(19) -0.2333(2) 0.0664(10) Uani 1 1 d . . .
H38 H -0.3832 -0.4170 -0.2364 0.080 Uiso 1 1 calc R . .
C39 C -0.4615(3) -0.5100(2) -0.2175(3) 0.0885(14) Uani 1 1 d . . .
H39A H -0.4538 -0.5634 -0.2221 0.133 Uiso 1 1 calc R . .
H39B H -0.5225 -0.5096 -0.2546 0.133 Uiso 1 1 calc R . .
H39C H -0.4678 -0.4840 -0.1656 0.133 Uiso 1 1 calc R . .
C40 C -0.3512(4) -0.5121(3) -0.3099(3) 0.1089(18) Uani 1 1 d . . .
H40A H -0.2879 -0.4873 -0.3173 0.163 Uiso 1 1 calc R . .
H40B H -0.4081 -0.5121 -0.3508 0.163 Uiso 1 1 calc R . .
H40C H -0.3465 -0.5652 -0.3113 0.163 Uiso 1 1 calc R . .
N41 N -0.42614(15) -0.25347(11) -0.17940(12) 0.0336(5) Uani 1 1 d . . .
C42 C -0.53373(18) -0.25862(14) -0.20456(15) 0.0351(6) Uani 1 1 d . . .
C43 C -0.5523(2) -0.21731(17) -0.26587(17) 0.0472(7) Uani 1 1 d . . .
H43A H -0.5181 -0.1627 -0.2439 0.057 Uiso 1 1 calc R . .
H43B H -0.5236 -0.2420 -0.3095 0.057 Uiso 1 1 calc R . .
C44 C -0.5867(2) -0.34327(15) -0.23999(17) 0.0417(7) Uani 1 1 d . . .
H44A H -0.5582 -0.3688 -0.2835 0.050 Uiso 1 1 calc R . .
H44B H -0.5748 -0.3706 -0.2013 0.050 Uiso 1 1 calc R . .
C45 C -0.5780(2) -0.21994(17) -0.13688(17) 0.0467(7) Uani 1 1 d . . .
H45A H -0.5439 -0.1655 -0.1132 0.056 Uiso 1 1 calc R . .
H45B H -0.5668 -0.2466 -0.0976 0.056 Uiso 1 1 calc R . .
C46 C -0.6666(2) -0.22181(19) -0.2937(2) 0.0598(9) Uani 1 1 d . . .
H46 H -0.6786 -0.1947 -0.3332 0.072 Uiso 1 1 calc R . .
C47 C -0.7179(2) -0.3061(2) -0.3290(2) 0.0614(9) Uani 1 1 d . . .
H47A H -0.6890 -0.3311 -0.3724 0.074 Uiso 1 1 calc R . .
H47B H -0.7916 -0.3096 -0.3487 0.074 Uiso 1 1 calc R . .
C48 C -0.7007(2) -0.34706(18) -0.26787(19) 0.0519(8) Uani 1 1 d . . .
H48 H -0.7352 -0.4021 -0.2905 0.062 Uiso 1 1 calc R . .
C49 C -0.7445(2) -0.30791(19) -0.2013(2) 0.0587(9) Uani 1 1 d . . .
H49A H -0.7342 -0.3346 -0.1620 0.070 Uiso 1 1 calc R . .
H49B H -0.8184 -0.3109 -0.2194 0.070 Uiso 1 1 calc R . .
C50 C -0.6926(2) -0.22414(19) -0.1664(2) 0.0593(9) Uani 1 1 d . . .
H50 H -0.7219 -0.1990 -0.1226 0.071 Uiso 1 1 calc R . .
C51 C -0.7085(2) -0.1821(2) -0.2255(2) 0.0698(11) Uani 1 1 d . . .
H51A H -0.6733 -0.1279 -0.2025 0.084 Uiso 1 1 calc R . .
H51B H -0.7819 -0.1824 -0.2428 0.084 Uiso 1 1 calc R . .
B100 B -0.2439(2) -0.25150(17) 0.35232(16) 0.0359(7) Uani 1 1 d . . .
C101 C -0.1861(2) -0.30488(14) 0.29374(14) 0.0386(6) Uani 1 1 d . . .
C102 C -0.0891(2) -0.27795(16) 0.28704(16) 0.0454(7) Uani 1 1 d . . .
H102 H -0.0530 -0.2296 0.3211 0.054 Uiso 1 1 calc R . .
C103 C -0.0436(2) -0.31957(18) 0.23219(17) 0.0529(8) Uani 1 1 d . . .
C104 C -0.0943(3) -0.38967(18) 0.18049(18) 0.0592(8) Uani 1 1 d . . .
H104 H -0.0636 -0.4181 0.1428 0.071 Uiso 1 1 calc R . .
C105 C -0.1909(3) -0.41709(16) 0.18522(16) 0.0515(8) Uani 1 1 d . . .
C106 C -0.2357(2) -0.37612(15) 0.24053(15) 0.0432(7) Uani 1 1 d . . .
H106 H -0.3020 -0.3968 0.2425 0.052 Uiso 1 1 calc R . .
C121 C -0.3206(2) -0.30006(14) 0.38733(14) 0.0372(6) Uani 1 1 d . . .
C122 C -0.2988(2) -0.36641(15) 0.40539(14) 0.0400(7) Uani 1 1 d . A .
H122 H -0.2435 -0.3885 0.3899 0.048 Uiso 1 1 calc R . .
C123 C -0.3561(2) -0.40080(15) 0.44547(15) 0.0455(8) Uani 1 1 d D . .
C124 C -0.4371(2) -0.37083(17) 0.46828(16) 0.0499(8) Uani 1 1 d . A .
H124 H -0.4756 -0.3942 0.4959 0.060 Uiso 1 1 calc R . .
C125 C -0.4615(2) -0.30630(17) 0.45033(16) 0.0484(8) Uani 1 1 d D . .
C126 C -0.4035(2) -0.27137(16) 0.41100(15) 0.0421(7) Uani 1 1 d . A .
H126 H -0.4210 -0.2265 0.4000 0.050 Uiso 1 1 calc R . .
C141 C -0.30546(19) -0.20722(14) 0.29790(14) 0.0345(6) Uani 1 1 d . . .
C142 C -0.4012(2) -0.24054(15) 0.24923(15) 0.0418(7) Uani 1 1 d . B .
H142 H -0.4359 -0.2865 0.2534 0.050 Uiso 1 1 calc R . .
C143 C -0.4474(2) -0.20910(17) 0.19515(16) 0.0463(7) Uani 1 1 d D . .
C144 C -0.3999(2) -0.14182(16) 0.18771(16) 0.0455(7) Uani 1 1 d . B .
H144 H -0.4313 -0.1199 0.1509 0.055 Uiso 1 1 calc R . .
C145 C -0.3051(2) -0.10716(15) 0.23561(15) 0.0404(7) Uani 1 1 d . . .
C146 C -0.2594(2) -0.13946(14) 0.28908(14) 0.0360(6) Uani 1 1 d . B .
H146 H -0.1944 -0.1145 0.3209 0.043 Uiso 1 1 calc R . .
C161 C -0.1626(2) -0.19317(15) 0.42840(14) 0.0364(6) Uani 1 1 d . . .
C162 C -0.1751(2) -0.11907(15) 0.46808(14) 0.0390(6) Uani 1 1 d . C .
H162 H -0.2317 -0.0991 0.4480 0.047 Uiso 1 1 calc R . .
C163 C -0.1076(2) -0.07409(16) 0.53557(16) 0.0465(7) Uani 1 1 d D . .
C164 C -0.0246(2) -0.10162(18) 0.56729(17) 0.0511(8) Uani 1 1 d . C .
H164 H 0.0223 -0.0708 0.6132 0.061 Uiso 1 1 calc R . .
C165 C -0.0126(2) -0.17496(17) 0.53010(16) 0.0479(8) Uani 1 1 d D . .
C166 C -0.0796(2) -0.21923(16) 0.46238(15) 0.0417(7) Uani 1 1 d . C .
H166 H -0.0686 -0.2694 0.4381 0.050 Uiso 1 1 calc R . .
C107 C 0.0615(3) -0.2865(2) 0.2309(2) 0.0720(10) Uani 1 1 d . . .
F108 F 0.09645(19) -0.33092(18) 0.17565(17) 0.1207(10) Uani 1 1 d . . .
F109 F 0.12634(19) -0.2739(2) 0.29494(17) 0.1462(13) Uani 1 1 d . . .
F110 F 0.0646(2) -0.22092(15) 0.21536(18) 0.1118(9) Uani 1 1 d . . .
C111 C -0.2509(4) -0.49189(18) 0.12883(19) 0.0718(11) Uani 1 1 d . . .
F112 F -0.1915(2) -0.53878(15) 0.09923(18) 0.1222(11) Uani 1 1 d . . .
F113 F -0.3082(3) -0.53108(14) 0.15813(16) 0.1352(11) Uani 1 1 d . . .
F114 F -0.3098(3) -0.48355(14) 0.07023(17) 0.1379(13) Uani 1 1 d . . .
C151 C -0.2514(3) -0.03430(17) 0.23028(17) 0.0538(8) Uani 1 1 d . B .
F152 F -0.2820(2) -0.02118(13) 0.16583(13) 0.1091(9) Uani 1 1 d . . .
F153 F -0.1516(2) -0.03159(13) 0.24013(17) 0.1061(8) Uani 1 1 d . . .
F154 F -0.2587(3) 0.02677(12) 0.28433(15) 0.1204(10) Uani 1 1 d . . .
C127 C -0.3313(3) -0.4709(2) 0.4640(2) 0.0613(10) Uani 0.871(2) 1 d PD A 1
F128 F -0.4046(2) -0.53230(13) 0.43006(18) 0.0956(10) Uani 0.871(2) 1 d PD A 1
F129 F -0.2489(2) -0.49365(14) 0.44336(19) 0.1030(9) Uani 0.871(2) 1 d PD A 1
F130 F -0.3194(4) -0.46331(15) 0.53784(14) 0.1254(15) Uani 0.871(2) 1 d PD A 1
C131 C -0.5490(4) -0.2733(4) 0.4729(4) 0.0662(10) Uani 0.596(3) 1 d PD A 1
F132 F -0.6215(3) -0.2771(3) 0.4130(2) 0.1109(14) Uani 0.596(3) 1 d PD A 1
F133 F -0.5924(4) -0.3054(3) 0.5168(3) 0.1424(14) Uani 0.596(3) 1 d PD A 1
F134 F -0.5248(4) -0.1968(3) 0.5073(3) 0.1245(18) Uani 0.596(3) 1 d PD A 1
C147 C -0.5500(4) -0.2497(4) 0.1462(3) 0.0656(11) Uani 0.650(3) 1 d PD B 1
F148 F -0.5486(3) -0.3189(3) 0.1004(3) 0.1211(17) Uani 0.650(3) 1 d PD B 1
F149 F -0.5911(3) -0.2122(2) 0.1020(3) 0.1256(14) Uani 0.650(3) 1 d PD B 1
F150 F -0.6189(3) -0.2646(4) 0.1842(3) 0.1292(19) Uani 0.650(3) 1 d PD B 1
C167 C -0.1216(4) 0.0046(2) 0.5756(3) 0.0594(10) Uani 0.755(3) 1 d PD C 1
F168 F -0.1537(3) 0.00869(19) 0.6378(2) 0.1372(13) Uani 0.755(3) 1 d PD C 1
F169 F -0.1834(3) 0.03461(19) 0.5334(2) 0.1391(17) Uani 0.755(3) 1 d PD C 1
F170 F -0.0371(3) 0.05679(16) 0.6009(2) 0.1054(13) Uani 0.755(3) 1 d PD C 1
C171 C 0.0717(3) -0.2092(3) 0.5638(3) 0.0656(11) Uani 0.783(3) 1 d PD C 1
F172 F 0.0386(3) -0.2675(2) 0.5870(2) 0.1214(12) Uani 0.783(3) 1 d PD C 1
F173 F 0.1347(3) -0.1610(2) 0.6242(2) 0.1221(14) Uani 0.783(3) 1 d PD C 1
F174 F 0.1248(2) -0.2389(3) 0.51348(19) 0.1261(14) Uani 0.783(3) 1 d PD C 1
C227 C -0.3223(12) -0.4659(7) 0.4670(8) 0.0613(10) Uani 0.129(2) 1 d PD A 2
F228 F -0.3842(13) -0.4987(9) 0.4991(11) 0.0956(10) Uani 0.129(2) 1 d PD A 2
F229 F -0.3227(15) -0.5205(9) 0.4047(9) 0.1030(9) Uani 0.129(2) 1 d PD A 2
F230 F -0.2355(14) -0.4518(10) 0.5157(9) 0.1254(15) Uani 0.129(2) 1 d PD A 2
C231 C -0.5475(6) -0.2744(5) 0.4754(5) 0.0662(10) Uani 0.404(3) 1 d PD A 2
F232 F -0.5783(5) -0.2212(5) 0.4467(4) 0.1109(14) Uani 0.404(3) 1 d PD A 2
F233 F -0.6285(6) -0.3265(5) 0.4623(5) 0.1424(14) Uani 0.404(3) 1 d PD A 2
F234 F -0.5291(6) -0.2380(5) 0.5503(4) 0.1245(18) Uani 0.404(3) 1 d PD A 2
C247 C -0.5446(7) -0.2452(7) 0.1397(6) 0.0656(11) Uani 0.350(3) 1 d PD B 2
F248 F -0.5471(6) -0.2518(5) 0.0681(4) 0.1211(17) Uani 0.350(3) 1 d PD B 2
F249 F -0.5750(7) -0.3138(4) 0.1411(5) 0.1256(14) Uani 0.350(3) 1 d PD B 2
F250 F -0.6164(6) -0.2076(6) 0.1587(6) 0.1292(19) Uani 0.350(3) 1 d PD B 2
C267 C -0.1283(9) 0.0010(6) 0.5762(7) 0.0594(10) Uani 0.245(3) 1 d PD C 2
F268 F -0.0751(10) 0.0325(6) 0.6451(6) 0.1372(13) Uani 0.245(3) 1 d PD C 2
F269 F -0.2229(8) 0.0023(6) 0.5779(7) 0.1391(17) Uani 0.245(3) 1 d PD C 2
F270 F -0.1114(9) 0.0510(5) 0.5401(7) 0.1054(13) Uani 0.245(3) 1 d PD C 2
C271 C 0.0810(8) -0.2008(7) 0.5585(7) 0.0656(11) Uani 0.217(3) 1 d PD C 2
F272 F 0.0804(10) -0.2082(7) 0.6269(7) 0.1214(12) Uani 0.217(3) 1 d PD C 2
F273 F 0.1684(8) -0.1603(7) 0.5675(7) 0.1221(14) Uani 0.217(3) 1 d PD C 2
F274 F 0.0861(10) -0.2726(8) 0.5240(8) 0.1261(14) Uani 0.217(3) 1 d PD C 2
O301 O -0.4259(3) -0.0309(3) -0.3293(3) 0.1493(16) Uani 1 1 d . . .
C302 C -0.5281(6) -0.0394(5) -0.3649(5) 0.199(4) Uani 1 1 d . . .
H30A H -0.5701 -0.0410 -0.3275 0.238 Uiso 1 1 calc R . .
H30B H -0.5486 -0.0888 -0.4070 0.238 Uiso 1 1 calc R . .
C303 C -0.5469(6) 0.0249(6) -0.3961(4) 0.226(4) Uani 1 1 d . . .
H30C H -0.5993 0.0516 -0.3754 0.272 Uiso 1 1 calc R . .
H30D H -0.5677 0.0068 -0.4528 0.272 Uiso 1 1 calc R . .
C304 C -0.4419(7) 0.0766(5) -0.3673(4) 0.197(3) Uani 1 1 d . . .
H30E H -0.4083 0.0742 -0.4102 0.237 Uiso 1 1 calc R . .
H30F H -0.4480 0.1307 -0.3435 0.237 Uiso 1 1 calc R . .
C305 C -0.3870(6) 0.0491(4) -0.3142(4) 0.158(3) Uani 1 1 d . . .
H30G H -0.3915 0.0785 -0.2621 0.189 Uiso 1 1 calc R . .
H30H H -0.3146 0.0558 -0.3165 0.189 Uiso 1 1 calc R . .
O401 O -0.0595(3) -0.4468(2) -0.3291(2) 0.1515(14) Uani 1 1 d . . .
C402 C -0.0358(8) -0.5055(4) -0.2993(5) 0.281(4) Uani 1 1 d . . .
H40D H -0.0913 -0.5235 -0.2777 0.337 Uiso 1 1 calc R . .
H40E H 0.0276 -0.4875 -0.2584 0.337 Uiso 1 1 calc R . .
C403 C -0.0230(8) -0.5653(4) -0.3616(4) 0.213(4) Uani 1 1 d . . .
H40F H 0.0395 -0.5853 -0.3464 0.255 Uiso 1 1 calc R . .
H40G H -0.0816 -0.6083 -0.3780 0.255 Uiso 1 1 calc R . .
C404 C -0.0166(8) -0.5372(4) -0.4166(5) 0.224(4) Uani 1 1 d . . .
H40H H -0.0769 -0.5596 -0.4597 0.269 Uiso 1 1 calc R . .
H40I H 0.0450 -0.5480 -0.4354 0.269 Uiso 1 1 calc R . .
C405 C -0.0110(5) -0.4517(3) -0.3829(4) 0.144(2) Uani 1 1 d . . .
H40J H 0.0603 -0.4248 -0.3619 0.172 Uiso 1 1 calc R . .
H40K H -0.0443 -0.4297 -0.4218 0.172 Uiso 1 1 calc R . .

loop_
_atom_site_aniso_label
_atom_site_aniso_U_11
_atom_site_aniso_U_22
_atom_site_aniso_U_33
_atom_site_aniso_U_23
_atom_site_aniso_U_13
_atom_site_aniso_U_12
Cr1 0.02875(19) 0.02853(18) 0.03107(18) 0.01158(15) 0.00688(15) 0.00468(15)
N1 0.0379(11) 0.0355(10) 0.0355(10) 0.0150(8) 0.0144(8) 0.0122(9)
C2 0.0529(16) 0.0408(14) 0.0508(14) 0.0240(12) 0.0207(12) 0.0102(12)
C3 0.0776(19) 0.0517(15) 0.0586(16) 0.0348(13) 0.0351(14) 0.0218(14)
C4 0.086(2) 0.0595(16) 0.0394(14) 0.0278(12) 0.0235(14) 0.0297(16)
C5 0.0681(18) 0.0494(15) 0.0337(13) 0.0136(12) 0.0119(13) 0.0206(14)
C6 0.0425(13) 0.0382(13) 0.0307(12) 0.0105(10) 0.0121(10) 0.0160(11)
C7 0.0410(14) 0.0360(13) 0.0307(12) 0.0065(10) 0.0041(11) 0.0100(11)
N8 0.0309(10) 0.0277(9) 0.0347(10) 0.0112(8) 0.0091(8) 0.0068(8)
C9 0.0329(12) 0.0279(11) 0.0329(12) 0.0081(10) 0.0066(10) 0.0003(10)
C10 0.0382(13) 0.0303(12) 0.0352(12) 0.0099(10) 0.0061(10) 0.0051(10)
C11 0.0505(16) 0.0363(13) 0.0504(15) 0.0175(12) 0.0121(13) 0.0077(12)
C12 0.0605(18) 0.0385(14) 0.0602(16) 0.0237(13) 0.0192(14) 0.0010(13)
C13 0.0460(15) 0.0422(15) 0.0506(15) 0.0142(12) 0.0186(12) -0.0043(13)
C14 0.0380(13) 0.0335(13) 0.0364(13) 0.0063(11) 0.0086(11) -0.0018(11)
C15 0.0362(13) 0.0384(13) 0.0481(14) 0.0171(11) 0.0120(11) 0.0092(11)
C16 0.0442(15) 0.0587(17) 0.0651(18) 0.0260(14) 0.0140(14) 0.0173(14)
C17 0.0466(17) 0.135(3) 0.0479(17) 0.024(2) 0.0195(14) 0.023(2)
C18 0.0348(13) 0.0353(14) 0.0517(15) 0.0061(12) 0.0135(12) -0.0007(11)
C19 0.0481(18) 0.0561(19) 0.080(2) 0.0014(18) -0.0025(17) 0.0134(15)
C20 0.0559(17) 0.0514(18) 0.077(2) 0.0096(16) 0.0381(15) 0.0033(15)
N21 0.0301(10) 0.0309(10) 0.0318(10) 0.0090(8) 0.0044(8) 0.0026(8)
C22 0.0366(13) 0.0363(13) 0.0379(13) 0.0151(11) 0.0053(11) 0.0024(11)
C23 0.0471(15) 0.0477(15) 0.0398(13) 0.0211(12) 0.0067(12) 0.0024(13)
C24 0.0578(17) 0.0603(17) 0.0349(13) 0.0184(13) 0.0145(12) 0.0074(15)
C25 0.0556(17) 0.0515(16) 0.0343(13) 0.0100(12) 0.0150(12) 0.0115(14)
C26 0.0392(13) 0.0369(13) 0.0309(12) 0.0081(10) 0.0072(10) 0.0051(11)
C27 0.0393(13) 0.0337(13) 0.0356(13) 0.0053(10) 0.0092(11) 0.0105(11)
N28 0.0336(10) 0.0286(10) 0.0329(10) 0.0085(8) 0.0053(8) 0.0049(8)
C29 0.0434(14) 0.0304(12) 0.0410(13) 0.0134(10) 0.0121(11) 0.0138(11)
C30 0.0428(14) 0.0450(14) 0.0407(13) 0.0174(11) 0.0149(11) 0.0187(11)
C31 0.0565(17) 0.0661(18) 0.0586(17) 0.0333(14) 0.0130(14) 0.0256(15)
C32 0.077(2) 0.0605(17) 0.082(2) 0.0465(15) 0.0242(17) 0.0299(16)
C33 0.072(2) 0.0388(15) 0.082(2) 0.0306(15) 0.0187(17) 0.0104(15)
C34 0.0513(16) 0.0341(13) 0.0573(16) 0.0169(12) 0.0094(13) 0.0092(12)
C35 0.0415(14) 0.0461(15) 0.0417(14) 0.0096(12) 0.0077(12) 0.0143(12)
C36 0.0458(16) 0.0562(18) 0.0676(19) 0.0121(15) 0.0183(15) 0.0096(14)
C37 0.062(2) 0.073(2) 0.0526(19) 0.0075(17) -0.0065(16) 0.0212(17)
C38 0.063(2) 0.0396(16) 0.084(2) 0.0245(16) -0.0094(18) -0.0098(15)
C39 0.063(2) 0.0498(19) 0.142(4) 0.036(2) -0.001(2) -0.0070(18)
C40 0.124(4) 0.094(3) 0.069(3) 0.005(2) -0.015(3) -0.028(3)
N41 0.0339(11) 0.0330(10) 0.0360(10) 0.0142(8) 0.0086(8) 0.0045(9)
C42 0.0277(12) 0.0362(12) 0.0447(13) 0.0179(11) 0.0085(10) 0.0051(10)
C43 0.0334(14) 0.0553(15) 0.0621(16) 0.0344(13) 0.0083(12) 0.0074(12)
C44 0.0344(13) 0.0366(13) 0.0527(15) 0.0135(12) 0.0081(12) 0.0045(11)
C45 0.0420(14) 0.0465(15) 0.0538(16) 0.0135(13) 0.0201(12) 0.0067(12)
C46 0.0379(15) 0.0684(18) 0.085(2) 0.0479(16) 0.0043(14) 0.0111(14)
C47 0.0356(16) 0.074(2) 0.073(2) 0.0310(17) -0.0014(14) 0.0040(15)
C48 0.0354(15) 0.0470(16) 0.0697(19) 0.0188(14) 0.0074(14) -0.0007(13)
C49 0.0342(14) 0.0631(18) 0.087(2) 0.0314(16) 0.0220(14) 0.0063(14)
C50 0.0419(15) 0.0564(18) 0.086(2) 0.0200(16) 0.0291(15) 0.0146(14)
C51 0.0383(16) 0.0561(18) 0.122(3) 0.0374(19) 0.0145(18) 0.0170(14)
B100 0.0434(16) 0.0336(14) 0.0352(14) 0.0161(11) 0.0106(12) 0.0086(12)
C101 0.0507(15) 0.0379(12) 0.0366(12) 0.0224(10) 0.0122(11) 0.0139(11)
C102 0.0548(16) 0.0474(14) 0.0431(14) 0.0236(12) 0.0143(12) 0.0163(13)
C103 0.0621(17) 0.0623(17) 0.0538(15) 0.0345(13) 0.0262(13) 0.0256(14)
C104 0.088(2) 0.0618(17) 0.0522(15) 0.0314(13) 0.0387(14) 0.0385(16)
C105 0.087(2) 0.0393(14) 0.0411(14) 0.0218(11) 0.0253(14) 0.0236(14)
C106 0.0619(17) 0.0388(13) 0.0384(13) 0.0214(11) 0.0167(12) 0.0141(12)
C121 0.0473(15) 0.0328(12) 0.0301(12) 0.0110(10) 0.0060(11) 0.0031(11)
C122 0.0523(16) 0.0356(13) 0.0313(12) 0.0117(10) 0.0081(11) 0.0036(12)
C123 0.0664(18) 0.0340(13) 0.0316(13) 0.0117(11) 0.0065(12) -0.0049(13)
C124 0.0618(18) 0.0476(16) 0.0379(13) 0.0149(12) 0.0151(13) -0.0098(14)
C125 0.0534(16) 0.0485(16) 0.0420(14) 0.0123(12) 0.0155(13) 0.0008(13)
C126 0.0488(15) 0.0383(14) 0.0394(13) 0.0134(11) 0.0113(12) 0.0037(12)
C141 0.0411(13) 0.0343(12) 0.0326(12) 0.0135(10) 0.0113(10) 0.0113(11)
C142 0.0461(15) 0.0374(13) 0.0436(14) 0.0181(11) 0.0072(12) 0.0055(12)
C143 0.0443(15) 0.0472(15) 0.0459(15) 0.0158(12) 0.0028(12) 0.0111(13)
C144 0.0565(16) 0.0429(14) 0.0422(14) 0.0198(11) 0.0072(12) 0.0199(13)
C145 0.0568(16) 0.0319(12) 0.0365(13) 0.0135(10) 0.0128(12) 0.0131(12)
C146 0.0420(14) 0.0345(12) 0.0332(12) 0.0137(10) 0.0079(10) 0.0074(11)
C161 0.0421(14) 0.0388(13) 0.0335(12) 0.0172(10) 0.0114(10) 0.0081(11)
C162 0.0424(14) 0.0422(13) 0.0366(12) 0.0182(11) 0.0108(11) 0.0073(11)
C163 0.0576(17) 0.0421(15) 0.0402(14) 0.0130(12) 0.0134(12) 0.0067(13)
C164 0.0460(16) 0.0615(18) 0.0380(14) 0.0120(13) 0.0012(12) 0.0020(14)
C165 0.0476(16) 0.0550(16) 0.0420(14) 0.0176(13) 0.0072(12) 0.0116(13)
C166 0.0483(15) 0.0436(14) 0.0363(13) 0.0172(11) 0.0082(11) 0.0111(12)
C107 0.070(2) 0.094(2) 0.077(2) 0.0456(18) 0.0386(17) 0.0291(19)
F108 0.1030(15) 0.136(2) 0.149(2) 0.0373(17) 0.0893(15) 0.0381(16)
F109 0.0592(14) 0.289(4) 0.1085(18) 0.106(2) 0.0137(13) -0.001(2)
F110 0.0986(16) 0.1026(17) 0.167(2) 0.0731(16) 0.0657(15) 0.0126(14)
C111 0.145(3) 0.0357(15) 0.0488(16) 0.0197(13) 0.0385(19) 0.0272(18)
F112 0.147(2) 0.0720(15) 0.130(2) -0.0158(15) 0.0513(18) 0.0374(15)
F113 0.238(3) 0.0543(14) 0.1052(17) -0.0020(13) 0.0935(19) -0.0279(17)
F114 0.205(3) 0.0485(13) 0.111(2) 0.0133(13) -0.049(2) -0.0003(17)
C151 0.076(2) 0.0403(15) 0.0505(16) 0.0206(13) 0.0167(15) 0.0116(14)
F152 0.162(2) 0.0862(13) 0.0751(12) 0.0615(10) -0.0114(14) -0.0212(15)
F153 0.0916(16) 0.0792(13) 0.171(2) 0.0786(13) 0.0373(15) -0.0019(12)
F154 0.228(3) 0.0366(11) 0.1034(16) 0.0125(11) 0.0813(18) 0.0037(15)
C127 0.097(3) 0.0450(16) 0.0419(15) 0.0183(13) 0.0150(16) 0.0004(17)
F128 0.122(2) 0.0377(12) 0.120(2) 0.0286(13) 0.0177(18) -0.0085(13)
F129 0.102(2) 0.0864(13) 0.171(2) 0.0959(14) 0.0535(17) 0.0390(14)
F130 0.270(4) 0.0657(14) 0.0491(13) 0.0357(11) 0.0234(18) 0.040(2)
C131 0.067(2) 0.072(2) 0.072(2) 0.0249(17) 0.0379(17) 0.0149(18)
F132 0.081(2) 0.174(4) 0.090(2) 0.035(2) 0.0312(18) 0.066(2)
F133 0.145(2) 0.194(3) 0.184(3) 0.124(3) 0.139(2) 0.081(2)
F134 0.106(2) 0.105(3) 0.140(4) -0.022(3) 0.063(3) 0.023(2)
C147 0.059(2) 0.071(2) 0.061(2) 0.0233(18) -0.0045(17) 0.0108(18)
F148 0.093(2) 0.101(3) 0.106(3) -0.023(2) -0.027(2) -0.007(2)
F149 0.112(2) 0.0800(18) 0.148(3) 0.0683(18) -0.085(2) -0.0199(18)
F150 0.0521(17) 0.189(5) 0.123(3) 0.038(3) 0.002(2) -0.017(3)
C167 0.078(2) 0.0444(17) 0.0495(17) 0.0068(14) 0.0128(16) 0.0098(16)
F168 0.245(3) 0.0662(18) 0.147(2) 0.0258(16) 0.160(2) 0.040(2)
F169 0.185(3) 0.0615(18) 0.116(3) -0.0173(17) -0.055(3) 0.0680(19)
F170 0.090(2) 0.0440(15) 0.150(3) -0.0130(18) 0.033(2) -0.0123(15)
C171 0.063(2) 0.079(2) 0.0498(19) 0.0195(17) -0.0042(17) 0.0245(19)
F172 0.090(2) 0.121(2) 0.179(3) 0.106(2) -0.003(2) 0.0321(18)
F173 0.099(2) 0.109(2) 0.104(2) 0.001(2) -0.064(2) 0.0307(18)
F174 0.0877(18) 0.230(3) 0.0866(19) 0.056(2) 0.0264(16) 0.102(2)
C227 0.097(3) 0.0450(16) 0.0419(15) 0.0183(13) 0.0150(16) 0.0004(17)
F228 0.122(2) 0.0377(12) 0.120(2) 0.0286(13) 0.0177(18) -0.0085(13)
F229 0.102(2) 0.0864(13) 0.171(2) 0.0959(14) 0.0535(17) 0.0390(14)
F230 0.270(4) 0.0657(14) 0.0491(13) 0.0357(11) 0.0234(18) 0.040(2)
C231 0.067(2) 0.072(2) 0.072(2) 0.0249(17) 0.0379(17) 0.0149(18)
F232 0.081(2) 0.174(4) 0.090(2) 0.035(2) 0.0312(18) 0.066(2)
F233 0.145(2) 0.194(3) 0.184(3) 0.124(3) 0.139(2) 0.081(2)
F234 0.106(2) 0.105(3) 0.140(4) -0.022(3) 0.063(3) 0.023(2)
C247 0.059(2) 0.071(2) 0.061(2) 0.0233(18) -0.0045(17) 0.0108(18)
F248 0.093(2) 0.101(3) 0.106(3) -0.023(2) -0.027(2) -0.007(2)
F249 0.112(2) 0.0800(18) 0.148(3) 0.0683(18) -0.085(2) -0.0199(18)
F250 0.0521(17) 0.189(5) 0.123(3) 0.038(3) 0.002(2) -0.017(3)
C267 0.078(2) 0.0444(17) 0.0495(17) 0.0068(14) 0.0128(16) 0.0098(16)
F268 0.245(3) 0.0662(18) 0.147(2) 0.0258(16) 0.160(2) 0.040(2)
F269 0.185(3) 0.0615(18) 0.116(3) -0.0173(17) -0.055(3) 0.0680(19)
F270 0.090(2) 0.0440(15) 0.150(3) -0.0130(18) 0.033(2) -0.0123(15)
C271 0.063(2) 0.079(2) 0.0498(19) 0.0195(17) -0.0042(17) 0.0245(19)
F272 0.090(2) 0.121(2) 0.179(3) 0.106(2) -0.003(2) 0.0321(18)
F273 0.099(2) 0.109(2) 0.104(2) 0.001(2) -0.064(2) 0.0307(18)
F274 0.0877(18) 0.230(3) 0.0866(19) 0.056(2) 0.0264(16) 0.102(2)
O301 0.169(3) 0.148(3) 0.152(3) 0.046(3) 0.048(3) 0.091(3)
C302 0.138(5) 0.154(6) 0.236(9) -0.014(6) -0.031(6) 0.065(5)
C303 0.201(5) 0.439(11) 0.107(4) 0.100(5) 0.072(4) 0.225(6)
C304 0.324(8) 0.230(6) 0.119(4) 0.095(4) 0.095(5) 0.194(6)
C305 0.177(6) 0.159(5) 0.193(6) 0.099(5) 0.092(5) 0.059(5)
O401 0.244(3) 0.125(2) 0.149(3) 0.060(2) 0.111(3) 0.131(2)
C402 0.580(11) 0.217(5) 0.202(6) 0.137(4) 0.215(7) 0.298(6)
C403 0.427(10) 0.139(4) 0.138(5) 0.077(4) 0.098(6) 0.175(5)
C404 0.433(11) 0.154(5) 0.160(6) 0.068(4) 0.154(7) 0.160(6)
C405 0.190(5) 0.089(3) 0.188(6) 0.052(4) 0.103(5) 0.048(4)

loop_
_atom_type_symbol
_atom_type_description
_atom_type_scat_dispersion_real
_atom_type_scat_dispersion_imag
_atom_type_scat_source
C C 0.0033 0.0016 'International Tables Vol C Tables 4.2.6.8 and 6.1.1.4'
H H 0.0000 0.0000 'International Tables Vol C Tables 4.2.6.8 and 6.1.1.4'
B B 0.0013 0.0007 'International Tables Vol C Tables 4.2.6.8 and 6.1.1.4'
N N 0.0061 0.0033 'International Tables Vol C Tables 4.2.6.8 and 6.1.1.4'
F F 0.0171 0.0103 'International Tables Vol C Tables 4.2.6.8 and 6.1.1.4'
Cr Cr 0.3209 0.6236 'International Tables Vol C Tables 4.2.6.8 and 6.1.1.4'
O O 0.0106 0.0060 'International Tables Vol C Tables 4.2.6.8 and 6.1.1.4'

loop_
_geom_angle_atom_site_label_1
_geom_angle_atom_site_label_2
_geom_angle_atom_site_label_3
_geom_angle
_geom_angle_site_symmetry_1
_geom_angle_site_symmetry_3
N41 Cr1 N1 101.02(10) . .
N41 Cr1 N8 127.21(9) . .
N1 Cr1 N8 78.94(8) . .
N41 Cr1 N21 97.25(9) . .
N1 Cr1 N21 161.66(8) . .
N8 Cr1 N21 91.33(8) . .
N41 Cr1 N28 122.35(9) . .
N1 Cr1 N28 90.34(9) . .
N8 Cr1 N28 110.41(8) . .
N21 Cr1 N28 78.42(8) . .
C2 N1 C6 117.9(2) . .
C2 N1 Cr1 126.29(17) . .
C6 N1 Cr1 115.75(17) . .
N1 C2 C3 122.5(3) . .
C2 C3 C4 119.7(3) . .
C5 C4 C3 119.1(3) . .
C4 C5 C6 119.3(3) . .
N1 C6 C5 121.4(3) . .
N1 C6 C7 112.9(2) . .
C5 C6 C7 125.7(2) . .
N8 C7 C6 116.6(2) . .
C7 N8 C9 116.89(19) . .
C7 N8 Cr1 115.16(17) . .
C9 N8 Cr1 127.58(15) . .
C14 C9 C10 121.3(2) . .
C14 C9 N8 119.4(2) . .
C10 C9 N8 119.3(2) . .
C11 C10 C9 117.9(3) . .
C11 C10 C15 120.4(2) . .
C9 C10 C15 121.7(2) . .
C12 C11 C10 121.3(3) . .
C13 C12 C11 119.8(3) . .
C12 C13 C14 121.4(3) . .
C13 C14 C9 118.2(3) . .
C13 C14 C18 120.3(3) . .
C9 C14 C18 121.5(2) . .
C17 C15 C16 109.7(3) . .
C17 C15 C10 112.0(2) . .
C16 C15 C10 113.3(2) . .
C14 C18 C19 110.0(2) . .
C14 C18 C20 112.5(3) . .
C19 C18 C20 111.4(3) . .
C22 N21 C26 118.1(2) . .
C22 N21 Cr1 127.19(18) . .
C26 N21 Cr1 114.65(17) . .
N21 C22 C23 122.6(3) . .
C24 C23 C22 119.5(3) . .
C23 C24 C25 119.2(3) . .
C24 C25 C26 118.9(3) . .
N21 C26 C25 121.8(3) . .
N21 C26 C27 114.3(2) . .
C25 C26 C27 124.0(3) . .
N28 C27 C26 117.7(2) . .
C27 N28 C29 116.8(2) . .
C27 N28 Cr1 114.80(18) . .
C29 N28 Cr1 127.75(17) . .
C34 C29 C30 122.5(3) . .
C34 C29 N28 119.2(2) . .
C30 C29 N28 118.3(2) . .
C31 C30 C29 117.0(3) . .
C31 C30 C35 121.3(2) . .
C29 C30 C35 121.6(2) . .
C32 C31 C30 121.6(3) . .
C33 C32 C31 120.0(3) . .
C32 C33 C34 121.2(3) . .
C29 C34 C33 117.7(3) . .
C29 C34 C38 122.2(3) . .
C33 C34 C38 120.1(3) . .
C30 C35 C36 109.9(2) . .
C30 C35 C37 113.6(3) . .
C36 C35 C37 110.0(3) . .
C40 C38 C34 110.4(3) . .
C40 C38 C39 110.2(3) . .
C34 C38 C39 113.5(3) . .
C42 N41 Cr1 174.47(19) . .
N41 C42 C45 110.2(2) . .
N41 C42 C44 110.5(2) . .
C45 C42 C44 109.2(2) . .
N41 C42 C43 108.2(2) . .
C45 C42 C43 109.7(2) . .
C44 C42 C43 108.9(2) . .
C46 C43 C42 109.4(2) . .
C48 C44 C42 109.5(2) . .
C42 C45 C50 108.8(2) . .
C47 C46 C51 110.9(3) . .
C47 C46 C43 109.2(3) . .
C51 C46 C43 108.6(3) . .
C46 C47 C48 109.1(3) . .
C49 C48 C44 109.9(3) . .
C49 C48 C47 109.5(3) . .
C44 C48 C47 109.1(3) . .
C48 C49 C50 109.9(3) . .
C51 C50 C49 110.4(3) . .
C51 C50 C45 109.4(3) . .
C49 C50 C45 109.5(3) . .
C50 C51 C46 109.4(3) . .
C161 B100 C101 111.3(2) . .
C161 B100 C121 103.7(2) . .
C101 B100 C121 114.4(2) . .
C161 B100 C141 113.8(2) . .
C101 B100 C141 102.1(2) . .
C121 B100 C141 111.9(2) . .
C102 C101 C106 115.7(3) . .
C102 C101 B100 121.8(2) . .
C106 C101 B100 122.0(2) . .
C103 C102 C101 122.3(3) . .
C104 C103 C102 120.7(3) . .
C104 C103 C107 121.1(3) . .
C102 C103 C107 118.1(3) . .
C105 C104 C103 118.1(3) . .
C104 C105 C106 121.2(3) . .
C104 C105 C111 120.4(3) . .
C106 C105 C111 118.4(3) . .
C105 C106 C101 122.0(3) . .
C126 C121 C122 116.0(3) . .
C126 C121 B100 121.3(2) . .
C122 C121 B100 122.1(3) . .
C123 C122 C121 121.7(3) . .
C124 C123 C122 120.8(3) . .
C124 C123 C227 121.5(7) . .
C122 C123 C227 117.5(7) . .
C124 C123 C127 118.5(3) . .
C122 C123 C127 120.6(3) . .
C227 C123 C127 5.2(6) . .
C123 C124 C125 118.9(3) . .
C124 C125 C126 120.3(3) . .
C124 C125 C231 118.5(5) . .
C126 C125 C231 121.2(5) . .
C124 C125 C131 120.4(4) . .
C126 C125 C131 119.4(4) . .
C231 C125 C131 2.2(6) . .
C121 C126 C125 122.3(3) . .
C146 C141 C142 115.5(2) . .
C146 C141 B100 121.7(2) . .
C142 C141 B100 122.1(2) . .
C143 C142 C141 122.6(3) . .
C144 C143 C142 120.6(2) . .
C144 C143 C247 115.3(6) . .
C142 C143 C247 124.0(6) . .
C144 C143 C147 121.5(4) . .
C142 C143 C147 117.9(4) . .
C247 C143 C147 7.1(7) . .
C143 C144 C145 118.1(3) . .
C146 C145 C144 120.7(3) . .
C146 C145 C151 119.1(2) . .
C144 C145 C151 120.1(3) . .
C145 C146 C141 122.4(2) . .
C166 C161 C162 115.6(2) . .
C166 C161 B100 119.7(2) . .
C162 C161 B100 124.4(2) . .
C163 C162 C161 122.1(3) . .
C162 C163 C164 120.7(3) . .
C162 C163 C267 119.2(5) . .
C164 C163 C267 120.0(5) . .
C162 C163 C167 121.0(3) . .
C164 C163 C167 118.3(3) . .
C267 C163 C167 4.3(6) . .
C165 C164 C163 118.0(3) . .
C164 C165 C166 121.1(3) . .
C164 C165 C271 117.9(5) . .
C166 C165 C271 120.5(5) . .
C164 C165 C171 120.3(3) . .
C166 C165 C171 118.6(3) . .
C271 C165 C171 9.3(6) . .
C165 C166 C161 122.6(3) . .
F109 C107 F110 107.2(4) . .
F109 C107 F108 108.0(3) . .
F110 C107 F108 103.6(3) . .
F109 C107 C103 112.9(3) . .
F110 C107 C103 112.0(3) . .
F108 C107 C103 112.6(3) . .
F114 C111 F113 106.1(4) . .
F114 C111 F112 104.4(3) . .
F113 C111 F112 105.8(3) . .
F114 C111 C105 113.7(3) . .
F113 C111 C105 113.7(3) . .
F112 C111 C105 112.3(4) . .
F152 C151 F154 106.4(3) . .
F152 C151 F153 106.3(3) . .
F154 C151 F153 103.2(3) . .
F152 C151 C145 114.5(3) . .
F154 C151 C145 112.9(3) . .
F153 C151 C145 112.6(3) . .
F130 C127 F129 107.4(4) . .
F130 C127 F128 103.7(3) . .
F129 C127 F128 104.4(3) . .
F130 C127 C123 112.7(3) . .
F129 C127 C123 114.5(3) . .
F128 C127 C123 113.2(3) . .
F133 C131 F132 106.8(5) . .
F133 C131 F134 108.8(6) . .
F132 C131 F134 101.0(6) . .
F133 C131 C125 114.7(5) . .
F132 C131 C125 112.4(5) . .
F134 C131 C125 112.1(5) . .
F149 C147 F148 106.1(5) . .
F149 C147 F150 105.5(5) . .
F148 C147 F150 102.6(6) . .
F149 C147 C143 113.3(5) . .
F148 C147 C143 113.0(5) . .
F150 C147 C143 115.2(5) . .
F168 C167 F169 107.5(5) . .
F168 C167 F170 102.7(4) . .
F169 C167 F170 103.6(4) . .
F168 C167 C163 112.9(4) . .
F169 C167 C163 114.7(3) . .
F170 C167 C163 114.4(4) . .
F173 C171 F172 104.5(4) . .
F173 C171 F174 108.2(4) . .
F172 C171 F174 104.6(4) . .
F173 C171 C165 113.8(4) . .
F172 C171 C165 112.7(4) . .
F174 C171 C165 112.4(4) . .
F230 C227 F229 110.3(15) . .
F230 C227 F228 102.8(14) . .
F229 C227 F228 103.7(14) . .
F230 C227 C123 116.9(12) . .
F229 C227 C123 108.5(12) . .
F228 C227 C123 113.8(13) . .
F233 C231 F232 105.9(8) . .
F233 C231 F234 104.0(8) . .
F232 C231 F234 101.4(8) . .
F233 C231 C125 113.7(7) . .
F232 C231 C125 116.2(8) . .
F234 C231 C125 114.2(7) . .
F249 C247 F248 105.7(9) . .
F249 C247 F250 104.2(10) . .
F248 C247 F250 107.5(10) . .
F249 C247 C143 111.6(9) . .
F248 C247 C143 116.8(8) . .
F250 C247 C143 110.2(8) . .
F268 C267 F269 107.3(11) . .
F268 C267 F270 105.5(10) . .
F269 C267 F270 101.2(11) . .
F268 C267 C163 115.8(10) . .
F269 C267 C163 114.8(9) . .
F270 C267 C163 110.8(10) . .
F273 C271 F274 107.0(12) . .
F273 C271 F272 104.5(11) . .
F274 C271 F272 97.2(12) . .
F273 C271 C165 120.7(11) . .
F274 C271 C165 115.4(9) . .
F272 C271 C165 109.0(10) . .
C302 O301 C305 103.9(5) . .
O301 C302 C303 111.4(7) . .
C302 C303 C304 101.0(6) . .
C305 C304 C303 106.3(7) . .
C304 C305 O301 109.9(7) . .
C405 O401 C402 104.9(5) . .
O401 C402 C403 105.7(6) . .
C404 C403 C402 107.6(6) . .
C403 C404 C405 105.5(6) . .
O401 C405 C404 103.4(6) . .

loop_
_geom_bond_atom_site_label_1
_geom_bond_atom_site_label_2
_geom_bond_distance
_geom_bond_site_symmetry_2
Cr1 N41 1.648(2) .
Cr1 N1 1.992(2) .
Cr1 N8 1.9966(19) .
Cr1 N21 2.050(2) .
Cr1 N28 2.066(2) .
N1 C2 1.357(3) .
N1 C6 1.365(3) .
C2 C3 1.364(4) .
C3 C4 1.393(4) .
C4 C5 1.363(5) .
C5 C6 1.405(4) .
C6 C7 1.408(4) .
C7 N8 1.328(3) .
N8 C9 1.441(3) .
C9 C14 1.399(4) .
C9 C10 1.411(4) .
C10 C11 1.388(4) .
C10 C15 1.524(4) .
C11 C12 1.386(4) .
C12 C13 1.375(4) .
C13 C14 1.393(4) .
C14 C18 1.519(4) .
C15 C17 1.516(4) .
C15 C16 1.520(4) .
C18 C19 1.524(4) .
C18 C20 1.532(4) .
N21 C22 1.342(3) .
N21 C26 1.364(3) .
C22 C23 1.381(4) .
C23 C24 1.375(4) .
C24 C25 1.383(4) .
C25 C26 1.394(4) .
C26 C27 1.435(4) .
C27 N28 1.299(3) .
N28 C29 1.458(3) .
C29 C34 1.389(4) .
C29 C30 1.406(4) .
C30 C31 1.390(4) .
C30 C35 1.514(4) .
C31 C32 1.378(5) .
C32 C33 1.374(5) .
C33 C34 1.392(4) .
C34 C38 1.525(4) .
C35 C36 1.523(4) .
C35 C37 1.540(4) .
C38 C40 1.511(6) .
C38 C39 1.528(6) .
N41 C42 1.436(3) .
C42 C45 1.536(4) .
C42 C44 1.537(3) .
C42 C43 1.542(4) .
C43 C46 1.531(4) .
C44 C48 1.529(4) .
C45 C50 1.539(4) .
C46 C47 1.525(5) .
C46 C51 1.530(5) .
C47 C48 1.534(5) .
C48 C49 1.518(5) .
C49 C50 1.519(4) .
C50 C51 1.515(5) .
B100 C161 1.636(4) .
B100 C101 1.639(4) .
B100 C121 1.640(4) .
B100 C141 1.643(4) .
C101 C102 1.399(4) .
C101 C106 1.404(4) .
C102 C103 1.390(4) .
C103 C104 1.384(4) .
C103 C107 1.497(5) .
C104 C105 1.382(5) .
C105 C106 1.386(4) .
C105 C111 1.507(4) .
C121 C126 1.395(4) .
C121 C122 1.403(4) .
C122 C123 1.395(4) .
C123 C124 1.375(5) .
C123 C227 1.462(12) .
C123 C127 1.485(5) .
C124 C125 1.379(5) .
C125 C126 1.396(4) .
C125 C231 1.466(9) .
C125 C131 1.478(7) .
C141 C146 1.395(4) .
C141 C142 1.399(4) .
C142 C143 1.387(4) .
C143 C144 1.383(4) .
C143 C247 1.470(9) .
C143 C147 1.497(6) .
C144 C145 1.389(4) .
C145 C146 1.386(4) .
C145 C151 1.489(4) .
C161 C166 1.391(4) .
C161 C162 1.404(4) .
C162 C163 1.387(4) .
C163 C164 1.390(4) .
C163 C267 1.464(10) .
C163 C167 1.484(5) .
C164 C165 1.378(4) .
C165 C166 1.383(4) .
C165 C271 1.469(10) .
C165 C171 1.491(5) .
C107 F109 1.291(4) .
C107 F110 1.315(5) .
C107 F108 1.329(5) .
C111 F114 1.287(5) .
C111 F113 1.297(5) .
C111 F112 1.331(5) .
C151 F152 1.297(4) .
C151 F154 1.312(4) .
C151 F153 1.331(4) .
C127 F130 1.324(4) .
C127 F129 1.331(5) .
C127 F128 1.331(4) .
C131 F133 1.321(8) .
C131 F132 1.324(7) .
C131 F134 1.343(7) .
C147 F149 1.307(8) .
C147 F148 1.323(7) .
C147 F150 1.328(8) .
C167 F168 1.306(6) .
C167 F169 1.317(6) .
C167 F170 1.324(5) .
C171 F173 1.302(5) .
C171 F172 1.329(6) .
C171 F174 1.331(6) .
C227 F230 1.298(16) .
C227 F229 1.306(15) .
C227 F228 1.309(16) .
C231 F233 1.310(10) .
C231 F232 1.314(11) .
C231 F234 1.332(10) .
C247 F249 1.288(14) .
C247 F248 1.305(12) .
C247 F250 1.309(12) .
C267 F268 1.286(13) .
C267 F269 1.298(14) .
C267 F270 1.309(14) .
C271 F273 1.284(14) .
C271 F274 1.315(14) .
C271 F272 1.326(15) .
O301 C302 1.396(8) .
O301 C305 1.432(8) .
C302 C303 1.484(13) .
C303 C304 1.532(12) .
C304 C305 1.375(9) .
O401 C405 1.294(7) .
O401 C402 1.390(8) .
C402 C403 1.414(9) .
C403 C404 1.286(10) .
C404 C405 1.508(9) .
